data_7701007
loop_
_publ_author_name
'Puttock, Emma V.'
'Fradgley, Jack D.'
'Yufit, Dmitry S.'
'Williams, J. A. Gareth'

_publ_section_title
;
 A family of readily synthesised phosphorescent platinum(ii) complexes
 based on tridentate N^N^O-coordinating Schiff-base ligands.
;
_journal_issue 40
_journal_name_full 'Dalton transactions (Cambridge, England : 2003)'
_journal_page_first 15012
_journal_page_last 15028
_journal_paper_doi 10.1039/c9dt03156a
_journal_volume 48
_journal_year 2019
_chemical_formula_moiety 'C14 H14 Cl N3 O2 Pt'
_chemical_formula_sum 'C14 H14 Cl N3 O2 Pt'
_chemical_formula_weight 486.82
_space_group_crystal_system monoclinic
_space_group_IT_number 14
_space_group_name_Hall '-P 2yn'
_space_group_name_H-M_alt 'P 1 21/n 1'
_symmetry_space_group_name_Hall '-P 2yn'
_symmetry_space_group_name_H-M 'P 1 21/n 1'
_atom_sites_solution_hydrogens geom
_atom_sites_solution_primary direct
_audit_creation_date 2016-11-29
_audit_creation_method
;
Olex2 1.2-beta
(compiled 2016.11.24 svn.r3356 for OlexSys, GUI svn.r5267)
;
_audit_update_record
;
2019-07-25 deposited with the CCDC.    2019-08-21 downloaded from the CCDC.
;
_cell_angle_alpha 90
_cell_angle_beta 92.4713(19)
_cell_angle_gamma 90
_cell_formula_units_Z 4
_cell_length_a 8.3913(5)
_cell_length_b 8.2576(5)
_cell_length_c 19.9601(11)
_cell_measurement_reflns_used 8680
_cell_measurement_temperature 120.0
_cell_measurement_theta_max 31.56
_cell_measurement_theta_min 2.59
_cell_volume 1381.79(14)
_computing_cell_refinement 'SAINT v8.37A (Bruker, 2015)'
_computing_data_collection 'APEX2 v.2013.4_1 (Bruker, 2013)'
_computing_data_reduction 'SAINT v8.37A (Bruker, 2015)'
_computing_molecular_graphics 'Olex2 (Dolomanov et al., 2009)'
_computing_publication_material 'Olex2 (Dolomanov et al., 2009)'
_computing_structure_refinement 'ShelXL (Sheldrick, 2015)'
_computing_structure_solution 'XS (Sheldrick, 2008)'
_diffrn_ambient_temperature 120.0
_diffrn_detector 'Bruker PHOTON 100 CMOS'
_diffrn_detector_area_resol_mean 10.4
_diffrn_detector_type 'CMOS sensor'
_diffrn_measured_fraction_theta_full 1.000
_diffrn_measured_fraction_theta_max 1.000
_diffrn_measurement_device '3-circle diffractometer'
_diffrn_measurement_device_type 'Bruker D8 Venture'
_diffrn_measurement_method '\f and \w scans'
_diffrn_radiation_monochromator 'focusing mirrors'
_diffrn_radiation_probe x-ray
_diffrn_radiation_type MoK\a
_diffrn_radiation_wavelength 0.71073
_diffrn_reflns_av_R_equivalents 0.0527
_diffrn_reflns_av_unetI/netI 0.0432
_diffrn_reflns_Laue_measured_fraction_full 1.000
_diffrn_reflns_Laue_measured_fraction_max 1.000
_diffrn_reflns_limit_h_max 11
_diffrn_reflns_limit_h_min -11
_diffrn_reflns_limit_k_max 11
_diffrn_reflns_limit_k_min -11
_diffrn_reflns_limit_l_max 28
_diffrn_reflns_limit_l_min -28
_diffrn_reflns_number 22080
_diffrn_reflns_point_group_measured_fraction_full 1.000
_diffrn_reflns_point_group_measured_fraction_max 1.000
_diffrn_reflns_theta_full 25.242
_diffrn_reflns_theta_max 29.997
_diffrn_reflns_theta_min 2.595
_diffrn_source 'microfocus sealed X-ray tube'
_diffrn_source_type 'Incoatec I\mS microsource'
_diffrn_standards_number 0
_exptl_absorpt_coefficient_mu 10.355
_exptl_absorpt_correction_T_max 1.0000
_exptl_absorpt_correction_T_min 0.7389
_exptl_absorpt_correction_type multi-scan
_exptl_absorpt_process_details
;
SADABS-2014/5 (Bruker,2014/5) was used for absorption correction.
wR2(int) was 0.1196 before and 0.0476 after correction.
The Ratio of minimum to maximum transmission is 0.7389.
The \l/2 correction factor is Not present.
;
_exptl_crystal_colour 'translucent yellow'
_exptl_crystal_colour_lustre translucent
_exptl_crystal_colour_primary yellow
_exptl_crystal_density_diffrn 2.340
_exptl_crystal_description plank
_exptl_crystal_F_000 920
_exptl_crystal_size_max 0.11
_exptl_crystal_size_mid 0.05
_exptl_crystal_size_min 0.02
_refine_diff_density_max 1.278
_refine_diff_density_min -0.879
_refine_diff_density_rms 0.194
_refine_ls_extinction_method none
_refine_ls_goodness_of_fit_ref 1.041
_refine_ls_hydrogen_treatment constr
_refine_ls_matrix_type full
_refine_ls_number_parameters 192
_refine_ls_number_reflns 4032
_refine_ls_number_restraints 0
_refine_ls_restrained_S_all 1.041
_refine_ls_R_factor_all 0.0465
_refine_ls_R_factor_gt 0.0268
_refine_ls_shift/su_max 0.001
_refine_ls_shift/su_mean 0.000
_refine_ls_structure_factor_coef Fsqd
_refine_ls_weighting_details 'w=1/[\s^2^(Fo^2^)+(0.0150P)^2^+1.3000P] where P=(Fo^2^+2Fc^2^)/3'
_refine_ls_weighting_scheme calc
_refine_ls_wR_factor_gt 0.0427
_refine_ls_wR_factor_ref 0.0461
_reflns_Friedel_coverage 0.000
_reflns_number_gt 3170
_reflns_number_total 4032
_reflns_threshold_expression 'I > 2\s(I)'
_cod_data_source_file c9dt03156a2.cif
_cod_data_source_block PtL19Cl_16srv451
_cod_depositor_comments
;
The following automatic conversions were performed:

'_diffrn_radiation_probe' value 'X-ray' changed to 'x-ray' according
to
/home/data/users/saulius/crontab/automatic-downloads/rss-feeds/RSC/lib/dictionaries/cif_core.dic
dictionary named 'cif_core.dic' version 2.4.2 from 2011-04-26.

Automatic conversion script
Id: cif_fix_values 4973 2017-02-22 13:04:09Z antanas 

 Adding full bibliography for 7701001--7701009.cif.
;
_cod_database_code 7701007
_shelx_space_group_comment
;
The symmetry employed for this shelxl refinement is uniquely defined
by the following loop, which should always be used as a source of
symmetry information in preference to the above space-group names.
They are only intended as comments.
;
_shelx_estimated_absorpt_t_max 0.820
_shelx_estimated_absorpt_t_min 0.395
_computing.bruker_data_scaling 'SADABS V2012/1 (Bruker AXS Inc.)'

_olex2_refinement_description
;
1. Fixed Uiso
 At 1.2 times of:
  All C(H) groups
 At 1.5 times of:
  All C(H,H,H) groups
2.a Aromatic/amide H refined with riding coordinates:
 C2(H2), C4(H4), C5(H5), C8(H8), C11(H11), C12(H12), C13(H13), C14(H14)
2.b Idealised Me refined as rotating group:
 C6(H6A,H6B,H6C), C7(H7A,H7B,H7C)
;
_shelx_shelxl_version_number 2014/7

loop_
_space_group_symop_operation_xyz
'x, y, z'
'-x+1/2, y+1/2, -z+1/2'
'-x, -y, -z'
'x-1/2, -y-1/2, z-1/2'

loop_
_atom_site_label
_atom_site_type_symbol
_atom_site_fract_x
_atom_site_fract_y
_atom_site_fract_z
_atom_site_U_iso_or_equiv
_atom_site_adp_type
_atom_site_occupancy
_atom_site_site_symmetry_order
_atom_site_calc_flag
_atom_site_refinement_flags_posn
Pt1 Pt 0.23918(2) 0.87059(2) 0.47117(2) 0.00978(4) Uani 1 1 d .
Cl1 Cl 0.27480(12) 0.60220(11) 0.44271(5) 0.0196(2) Uani 1 1 d .
O1 O 0.0875(3) 0.8850(3) 0.39198(12) 0.0132(5) Uani 1 1 d .
O2 O 0.6458(3) 0.9249(3) 0.72991(13) 0.0198(6) Uani 1 1 d .
N1 N 0.3840(3) 0.8691(4) 0.55254(14) 0.0116(6) Uani 1 1 d .
N2 N 0.3008(4) 1.1362(4) 0.55727(15) 0.0127(6) Uani 1 1 d .
N3 N 0.2145(3) 1.0962(3) 0.49869(15) 0.0109(6) Uani 1 1 d .
C1 C 0.3895(4) 1.0135(4) 0.58612(18) 0.0102(7) Uani 1 1 d .
C2 C 0.4800(4) 1.0306(4) 0.64560(19) 0.0128(8) Uani 1 1 d .
H2 H 0.4834 1.1317 0.6683 0.015 Uiso 1 1 calc R
C3 C 0.5652(4) 0.9003(4) 0.67158(18) 0.0133(8) Uani 1 1 d .
C4 C 0.5622(4) 0.7530(4) 0.63634(19) 0.0137(8) Uani 1 1 d .
H4 H 0.6212 0.6620 0.6527 0.016 Uiso 1 1 calc R
C5 C 0.4715(4) 0.7445(4) 0.57758(19) 0.0136(8) Uani 1 1 d .
H5 H 0.4704 0.6455 0.5533 0.016 Uiso 1 1 calc R
C6 C 0.7368(5) 0.7929(5) 0.7587(2) 0.0187(9) Uani 1 1 d .
H6A H 0.7853 0.8263 0.8021 0.028 Uiso 1 1 calc GR
H6B H 0.8207 0.7623 0.7285 0.028 Uiso 1 1 calc GR
H6C H 0.6663 0.7001 0.7652 0.028 Uiso 1 1 calc GR
C7 C 0.2808(5) 1.2939(4) 0.5864(2) 0.0186(8) Uani 1 1 d .
H7A H 0.3038 1.3774 0.5533 0.028 Uiso 1 1 calc GR
H7B H 0.3543 1.3059 0.6256 0.028 Uiso 1 1 calc GR
H7C H 0.1708 1.3060 0.6002 0.028 Uiso 1 1 calc GR
C8 C 0.1283(4) 1.2031(4) 0.46638(18) 0.0110(7) Uani 1 1 d .
H8 H 0.1248 1.3090 0.4849 0.013 Uiso 1 1 calc R
C9 C 0.0382(4) 1.1744(4) 0.40519(18) 0.0116(8) Uani 1 1 d .
C10 C 0.0202(4) 1.0229(4) 0.37210(18) 0.0104(7) Uani 1 1 d .
C11 C -0.0787(4) 1.0164(5) 0.31362(19) 0.0154(8) Uani 1 1 d .
H11 H -0.0930 0.9160 0.2910 0.018 Uiso 1 1 calc R
C12 C -0.1555(4) 1.1517(5) 0.2883(2) 0.0184(9) Uani 1 1 d .
H12 H -0.2220 1.1433 0.2487 0.022 Uiso 1 1 calc R
C13 C -0.1369(5) 1.3001(5) 0.3200(2) 0.0196(9) Uani 1 1 d .
H13 H -0.1901 1.3934 0.3024 0.023 Uiso 1 1 calc R
C14 C -0.0412(4) 1.3105(5) 0.3768(2) 0.0158(8) Uani 1 1 d .
H14 H -0.0274 1.4129 0.3980 0.019 Uiso 1 1 calc R

loop_
_atom_site_aniso_label
_atom_site_aniso_U_11
_atom_site_aniso_U_22
_atom_site_aniso_U_33
_atom_site_aniso_U_23
_atom_site_aniso_U_13
_atom_site_aniso_U_12
Pt1 0.01128(7) 0.00858(6) 0.00943(7) 0.00010(7) -0.00017(4) -0.00032(7)
Cl1 0.0322(5) 0.0090(4) 0.0170(5) -0.0017(4) -0.0059(4) 0.0016(4)
O1 0.0159(13) 0.0116(12) 0.0117(13) -0.0006(11) -0.0022(10) -0.0006(11)
O2 0.0242(16) 0.0190(14) 0.0152(15) 0.0000(12) -0.0101(12) 0.0035(12)
N1 0.0109(14) 0.0129(14) 0.0111(15) 0.0026(14) 0.0008(11) -0.0001(14)
N2 0.0171(15) 0.0099(14) 0.0109(15) -0.0017(14) -0.0026(12) 0.0013(14)
N3 0.0116(15) 0.0113(16) 0.0099(15) -0.0018(12) -0.0004(12) -0.0009(12)
C1 0.0106(18) 0.0090(17) 0.0113(18) 0.0025(14) 0.0023(14) 0.0005(14)
C2 0.0138(19) 0.0110(17) 0.0136(19) -0.0007(15) 0.0012(15) 0.0009(15)
C3 0.0119(18) 0.0150(19) 0.0130(18) 0.0010(15) 0.0006(14) -0.0029(15)
C4 0.0120(19) 0.0147(19) 0.014(2) 0.0041(16) -0.0002(15) 0.0011(15)
C5 0.018(2) 0.0103(17) 0.0125(19) 0.0023(15) -0.0012(15) 0.0020(15)
C6 0.017(2) 0.022(2) 0.017(2) 0.0045(17) -0.0058(17) 0.0032(16)
C7 0.027(2) 0.0149(19) 0.014(2) -0.0051(17) -0.0066(17) 0.0035(18)
C8 0.0140(19) 0.0091(17) 0.0103(19) -0.0001(14) 0.0031(15) 0.0011(14)
C9 0.0127(18) 0.0129(18) 0.0093(18) 0.0017(14) 0.0016(14) 0.0004(14)
C10 0.0074(17) 0.0141(17) 0.0098(18) 0.0023(15) 0.0007(14) -0.0007(14)
C11 0.0139(19) 0.0172(19) 0.015(2) 0.0006(16) 0.0002(16) -0.0028(16)
C12 0.0134(19) 0.025(2) 0.016(2) 0.0042(17) -0.0061(15) 0.0007(16)
C13 0.017(2) 0.026(2) 0.016(2) 0.0052(18) -0.0015(17) 0.0051(18)
C14 0.0135(19) 0.0138(18) 0.020(2) -0.0003(16) -0.0012(16) 0.0005(15)

loop_
_atom_type_symbol
_atom_type_description
_atom_type_scat_dispersion_real
_atom_type_scat_dispersion_imag
_atom_type_scat_source
C C 0.0033 0.0016 'International Tables Vol C Tables 4.2.6.8 and 6.1.1.4'
H H 0.0000 0.0000 'International Tables Vol C Tables 4.2.6.8 and 6.1.1.4'
Cl Cl 0.1484 0.1585 'International Tables Vol C Tables 4.2.6.8 and 6.1.1.4'
N N 0.0061 0.0033 'International Tables Vol C Tables 4.2.6.8 and 6.1.1.4'
O O 0.0106 0.0060 'International Tables Vol C Tables 4.2.6.8 and 6.1.1.4'
Pt Pt -1.7033 8.3905 'International Tables Vol C Tables 4.2.6.8 and 6.1.1.4'

loop_
_geom_angle_atom_site_label_1
_geom_angle_atom_site_label_2
_geom_angle_atom_site_label_3
_geom_angle
O1 Pt1 Cl1 86.97(8)
N1 Pt1 Cl1 96.54(9)
N1 Pt1 O1 176.28(11)
N3 Pt1 Cl1 177.60(9)
N3 Pt1 O1 95.42(11)
N3 Pt1 N1 81.07(13)
C10 O1 Pt1 122.7(2)
C3 O2 C6 118.2(3)
C1 N1 Pt1 113.7(2)
C5 N1 Pt1 127.8(3)
C5 N1 C1 118.5(3)
N3 N2 C7 119.3(3)
C1 N2 N3 115.6(3)
C1 N2 C7 124.8(3)
N2 N3 Pt1 113.9(2)
C8 N3 Pt1 125.0(3)
C8 N3 N2 121.1(3)
N1 C1 N2 115.7(3)
N1 C1 C2 120.9(3)
N2 C1 C2 123.5(3)
C1 C2 H2 120.1
C3 C2 C1 119.8(3)
C3 C2 H2 120.1
O2 C3 C2 116.3(3)
O2 C3 C4 124.4(3)
C2 C3 C4 119.3(3)
C3 C4 H4 121.0
C5 C4 C3 118.0(3)
C5 C4 H4 121.0
N1 C5 C4 123.5(3)
N1 C5 H5 118.3
C4 C5 H5 118.3
O2 C6 H6A 109.5
O2 C6 H6B 109.5
O2 C6 H6C 109.5
H6A C6 H6B 109.5
H6A C6 H6C 109.5
H6B C6 H6C 109.5
N2 C7 H7A 109.5
N2 C7 H7B 109.5
N2 C7 H7C 109.5
H7A C7 H7B 109.5
H7A C7 H7C 109.5
H7B C7 H7C 109.5
N3 C8 H8 117.4
N3 C8 C9 125.2(3)
C9 C8 H8 117.4
C10 C9 C8 125.8(3)
C14 C9 C8 115.8(3)
C14 C9 C10 118.4(3)
O1 C10 C9 125.6(3)
O1 C10 C11 116.5(3)
C11 C10 C9 117.9(3)
C10 C11 H11 119.1
C12 C11 C10 121.7(4)
C12 C11 H11 119.1
C11 C12 H12 119.7
C11 C12 C13 120.6(4)
C13 C12 H12 119.7
C12 C13 H13 120.4
C14 C13 C12 119.1(4)
C14 C13 H13 120.4
C9 C14 H14 118.8
C13 C14 C9 122.3(4)
C13 C14 H14 118.8

loop_
_geom_bond_atom_site_label_1
_geom_bond_atom_site_label_2
_geom_bond_distance
Pt1 Cl1 2.3105(9)
Pt1 O1 1.989(2)
Pt1 N1 1.986(3)
Pt1 N3 1.956(3)
O1 C10 1.325(4)
O2 C3 1.336(4)
O2 C6 1.437(5)
N1 C1 1.368(5)
N1 C5 1.347(4)
N2 N3 1.389(4)
N2 C1 1.369(4)
N2 C7 1.439(5)
N3 C8 1.296(4)
C1 C2 1.389(5)
C2 H2 0.9500
C2 C3 1.381(5)
C3 C4 1.405(5)
C4 H4 0.9500
C4 C5 1.372(5)
C5 H5 0.9500
C6 H6A 0.9800
C6 H6B 0.9800
C6 H6C 0.9800
C7 H7A 0.9800
C7 H7B 0.9800
C7 H7C 0.9800
C8 H8 0.9500
C8 C9 1.428(5)
C9 C10 1.420(5)
C9 C14 1.413(5)
C10 C11 1.404(5)
C11 H11 0.9500
C11 C12 1.375(5)
C12 H12 0.9500
C12 C13 1.385(6)
C13 H13 0.9500
C13 C14 1.363(5)
C14 H14 0.9500

loop_
_geom_torsion_atom_site_label_1
_geom_torsion_atom_site_label_2
_geom_torsion_atom_site_label_3
_geom_torsion_atom_site_label_4
_geom_torsion
N1 C1 N2 N3 1.5(4)
C1 N2 N3 Pt1 0.4(4)
C1 N2 N3 C8 -178.9(3)
C2 C1 N2 N3 -178.4(3)
C2 C1 N2 C7 -4.4(6)
C2 C3 O2 C6 -179.7(3)
C4 C3 O2 C6 0.4(5)
C7 N2 N3 Pt1 -174.0(3)
C7 N2 N3 C8 6.8(5)
C7 N2 C1 N1 175.5(3)
C9 C8 N3 Pt1 -0.5(5)
C9 C8 N3 N2 178.7(3)
C10 C9 C8 N3 4.2(6)
C14 C9 C8 N3 -177.0(3)
